data_6000339
loop_
_publ_author_name
'Moreau, J. M.'
'Gladyshevskii, R. E.'
'Galez, P.'
'Peigneux, J. P.'
'Korzhik, M. V.'

_publ_section_title
;
 A new structural model for Pb-deficient PbWO4
;
_journal_name_full 'Journal of Alloys and Compounds'
_journal_page_first 104
_journal_page_last 107
_journal_paper_doi 10.1016/S0925-8388(98)00750-6
_journal_volume 284
_journal_year 1999
_chemical_formula_sum 'O32 Pb7.5 W8'
_space_group_name_H-M_alt P-4-h(10)g(2)dcba
_cell_angle_alpha 90.000
_cell_angle_beta 90.000
_cell_angle_gamma 90.000
_cell_length_a 7.7208
_cell_length_b 7.7208
_cell_length_c 12.0417
_cell_volume 717.81
_cod_database_code 6000339

loop_
_atom_site_label
_atom_site_fract_x
_atom_site_fract_y
_atom_site_fract_z
? ? ? ?
